data_2009388
loop_
_publ_author_name
'Harrison, William T. A.'
'Stucky, Galen D.'
'Gier, Thurman E.'

_publ_section_title
;
 2,2,6,6-Tetramethylpiperidinium thiocyanate, 2C~9~H~20~N^+^.2SCN^{-^}
;
_journal_issue 1
_journal_name_full 'Acta Crystallographica Section C'
_journal_page_first 93
_journal_page_last 95
_journal_paper_doi 10.1107/S0108270193006183
_journal_volume 50
_journal_year 1994
_chemical_formula_moiety '2H2 N1 C9 H18 , S1 C1 N1'
_chemical_formula_structural '2 x H~2~NC~9~H~18~.SCN'
_chemical_formula_sum 'C20 H40 N4 S2'
_chemical_formula_weight 400.69
_chemical_name_systematic
;
(2,2',6,6'-Tetramethyl) Piperidine Thiocyanate
;
_space_group_IT_number 88
_symmetry_cell_setting tetragonal
_symmetry_space_group_name_Hall '-I 4ad'
_symmetry_space_group_name_H-M 'I 41/a :2'
_cell_angle_alpha 90
_cell_angle_beta 90
_cell_angle_gamma 90
_cell_formula_units_Z 16
_cell_length_a 21.381(3)
_cell_length_b 21.381(3)
_cell_length_c 21.487(3)
_cell_measurement_reflns_used 27
_cell_measurement_temperature 298
_cell_measurement_theta_max 12.0
_cell_measurement_theta_min 6.0
_cell_volume 9823(2)
_computing_cell_refinement 'UCLA crystallographic software'
_computing_data_collection 'UCLA crystallographic software (Strouse, 1982 with local modifications)'
_computing_data_reduction 'UCLA crystallographic software'
_computing_molecular_graphics 'ORTEP (Johnson, 1976 with local modifications)'
_computing_publication_material 'local routines'
_computing_structure_refinement 'CRYSTALS (Carruthers, Watkin & Betteridge, 1990)'
_computing_structure_solution 'SHELXS86 (Sheldrick, 1985)'
_diffrn_ambient_temperature 298
_diffrn_measurement_device 'Huber automated diffractometer'
_diffrn_measurement_method \q/2\q
_diffrn_radiation_monochromator graphite
_diffrn_radiation_source 'xray tube'
_diffrn_radiation_type 'Mo K\a'
_diffrn_radiation_wavelength 0.71073
_diffrn_reflns_av_R_equivalents 0.013
_diffrn_reflns_limit_h_max 17
_diffrn_reflns_limit_h_min -16
_diffrn_reflns_limit_k_max 24
_diffrn_reflns_limit_k_min 0
_diffrn_reflns_limit_l_max 24
_diffrn_reflns_limit_l_min 0
_diffrn_reflns_number 4683
_diffrn_reflns_reduction_process 'Lehman-Larsen method'
_diffrn_reflns_theta_max 25.0
_diffrn_reflns_theta_min 0.0
_diffrn_standards_decay_% <+-2
_diffrn_standards_interval_count 97
_diffrn_standards_number 3
_exptl_absorpt_coefficient_mu 0.22
_exptl_absorpt_correction_type none
_exptl_crystal_colour colorless
_exptl_crystal_density_diffrn 1.084
_exptl_crystal_description 'block broken from needle'
_exptl_crystal_F_000 3520
_exptl_crystal_size_max 0.70
_exptl_crystal_size_mid 0.30
_exptl_crystal_size_min 0.30
_refine_diff_density_max 0.20
_refine_diff_density_min -0.22
_refine_ls_abs_structure_details '   ?'
_refine_ls_extinction_coef 37E1(2)
_refine_ls_extinction_method Larson
_refine_ls_hydrogen_treatment 'H atoms riding on respective C/N atoms'
_refine_ls_matrix_type full
_refine_ls_number_constraints 0
_refine_ls_number_parameters 236
_refine_ls_number_reflns 1893
_refine_ls_number_restraints 0
_refine_ls_R_factor_obs 0.054
_refine_ls_shift/esd_max 0.01
_refine_ls_shift/esd_mean 0.001
_refine_ls_structure_factor_coef F
_refine_ls_weighting_scheme unit
_refine_ls_wR_factor_obs 0.051
_reflns_number_observed 1893
_reflns_number_total 4683
_reflns_observed_criterion I>3\s(I)
_cod_data_source_file hh1074.cif
_cod_data_source_block TOZ
_cod_depositor_comments
;
The following automatic conversions were performed:

'_atom_site_thermal_displace_type' tag value 'Uij' was replaced with
'Uani' value 26 times.

Automatic conversion script
Id: cif_fix_values 1646 2011-03-28 12:23:43Z adriana 

The following automatic conversions were performed:

'_refine_ls_weighting_scheme' value '1.0' was changed to 'unit'.

Automatic conversion script
Id: cif_fix_values 3143 2015-03-26 13:38:13Z robertas 
;
_cod_original_cell_volume 9822(3)
_cod_original_sg_symbol_H-M 'I 41/a'
_cod_database_code 2009388

loop_
_symmetry_equiv_pos_as_xyz
x,y,z
1/2-x,-y,1/2+z
3/4-y,1/4+x,1/4+z
3/4+y,3/4-x,3/4+z
-x,-y,-z
1/2+x,y,1/2-z
3/4+y,1/4-x,1/4-z
3/4-y,3/4+x,3/4-z
1/2+x,1/2+y,1/2+z
-x,1/2-y,z
1/4-y,3/4+x,3/4+z
1/4+y,1/4-x,1/4+z
1/2-x,1/2-y,1/2-z
x,1/2+y,-z
1/4+y,3/4-x,3/4-z
1/4-y,1/4+x,1/4-z

loop_
_atom_site_aniso_label
_atom_site_aniso_U_11
_atom_site_aniso_U_22
_atom_site_aniso_U_33
_atom_site_aniso_U_12
_atom_site_aniso_U_13
_atom_site_aniso_U_23
_atom_site_aniso_type_symbol
S(1) 0.1160(10) 0.0517(8) 0.0706(9) -0.0005(8) 0.0084(9) -0.0036(8) S
C(1) 0.073(4) 0.058(3) 0.053(3) -0.006(3) 0.002(3) 0.005(3) C
N(1) 0.125(4) 0.057(3) 0.081(3) -0.009(3) 0.009(3) -0.011(3) N
S(2) 0.0670(10) 0.1190(10) 0.0930(10) 0.0044(9) 0.0007(9) -0.0030(10) S
C(2) 0.078(4) 0.075(4) 0.067(4) -0.004(3) -0.001(3) 0.001(3) C
N(2) 0.083(4) 0.186(7) 0.123(5) -0.034(4) -0.026(4) 0.021(5) N
N(11) 0.061(3) 0.043(2) 0.056(2) 0.000(2) -0.005(2) -0.002(2) N
C(11) 0.058(3) 0.056(3) 0.070(3) 0.005(3) -0.012(3) 0.000(3) C
C(12) 0.067(4) 0.094(5) 0.106(5) -0.007(3) -0.019(3) -0.001(4) C
C(13) 0.091(5) 0.071(4) 0.116(5) 0.026(3) -0.018(4) -0.001(4) C
C(14) 0.095(5) 0.082(4) 0.068(4) 0.003(4) -0.018(4) 0.010(3) C
C(15) 0.117(6) 0.100(5) 0.067(4) -0.008(4) -0.005(4) 0.024(4) C
C(16) 0.077(4) 0.095(4) 0.067(4) -0.012(3) 0.012(3) 0.002(3) C
C(17) 0.057(3) 0.057(3) 0.060(3) -0.003(3) -0.002(3) -0.001(3) C
C(18) 0.064(4) 0.090(4) 0.071(4) 0.012(3) -0.009(3) -0.004(3) C
C(19) 0.083(4) 0.070(4) 0.085(4) -0.015(3) -0.011(3) -0.013(3) C
N(21) 0.060(3) 0.062(3) 0.053(2) 0.003(2) 0.003(2) 0.008(2) N
C(21) 0.067(3) 0.063(3) 0.046(3) -0.006(3) -0.005(3) 0.008(3) C
C(22) 0.088(4) 0.115(5) 0.056(3) 0.003(4) 0.012(3) 0.009(3) C
C(23) 0.085(4) 0.086(4) 0.070(4) -0.008(3) -0.006(3) -0.002(3) C
C(24) 0.090(4) 0.067(4) 0.078(4) -0.008(3) -0.015(3) 0.015(3) C
C(25) 0.117(5) 0.066(4) 0.098(5) 0.016(4) 0.001(4) -0.001(4) C
C(26) 0.113(5) 0.080(4) 0.080(4) 0.005(4) 0.014(4) -0.010(3) C
C(27) 0.074(4) 0.071(4) 0.050(3) -0.004(3) 0.011(3) 0.004(3) C
C(28) 0.085(4) 0.111(5) 0.079(4) -0.009(4) 0.025(3) 0.007(4) C
C(29) 0.103(5) 0.135(6) 0.057(4) -0.021(4) 0.006(3) 0.014(4) C

loop_
_atom_site_label
_atom_site_fract_x
_atom_site_fract_y
_atom_site_fract_z
_atom_site_U_iso_or_equiv
_atom_site_thermal_displace_type
_atom_site_calc_flag
_atom_site_calc_attached_atom
_atom_site_type_symbol
S(1) 0.35062(8) 0.64888(6) 0.05172(7) 0.0748 Uani ? ? S
C(1) 0.3516(2) 0.5789(2) 0.0214(2) 0.0604 Uani ? ? C
N(1) 0.3530(2) 0.5297(2) -0.0004(2) 0.0823 Uani ? ? N
S(2) 0.16997(7) 0.69593(9) -0.25357(8) 0.0901 Uani ? ? S
C(2) 0.0965(3) 0.6766(3) -0.2637(3) 0.0730 Uani ? ? C
N(2) 0.0470(3) 0.6661(3) -0.2716(3) 0.1172 Uani ? ? N
N(11) 0.3539(2) 0.4045(2) -0.0486(2) 0.0525 Uani ? ? N
C(11) 0.4063(2) 0.3722(2) -0.0120(2) 0.0602 Uani ? ? C
C(12) 0.4625(2) 0.4147(3) -0.0190(3) 0.0857 Uani ? ? C
C(13) 0.4216(3) 0.3082(2) -0.0397(3) 0.0863 Uani ? ? C
C(14) 0.3850(3) 0.3681(3) 0.0554(2) 0.0791 Uani ? ? C
C(15) 0.3201(3) 0.3405(3) 0.0639(3) 0.0892 Uani ? ? C
C(16) 0.2719(3) 0.3789(3) 0.0282(2) 0.0774 Uani ? ? C
C(17) 0.2855(2) 0.3828(2) -0.0416(2) 0.0580 Uani ? ? C
C(18) 0.2470(2) 0.4339(2) -0.0730(2) 0.0731 Uani ? ? C
C(19) 0.2748(3) 0.3209(2) -0.0756(3) 0.0765 Uani ? ? C
N(21) 0.0903(2) 0.6635(2) 0.0211(2) 0.0578 Uani ? ? N
C(21) 0.1122(2) 0.6450(2) 0.0864(2) 0.0571 Uani ? ? C
C(22) 0.0579(3) 0.6607(3) 0.1293(2) 0.0815 Uani ? ? C
C(23) 0.1695(3) 0.6839(3) 0.1053(2) 0.0797 Uani ? ? C
C(24) 0.1257(3) 0.5754(2) 0.0857(3) 0.0756 Uani ? ? C
C(25) 0.1690(3) 0.5561(3) 0.0329(3) 0.0903 Uani ? ? C
C(26) 0.1406(3) 0.5739(3) -0.0303(3) 0.0882 Uani ? ? C
C(27) 0.1268(2) 0.6431(2) -0.0367(2) 0.0630 Uani ? ? C
C(28) 0.1853(3) 0.6829(3) -0.0452(3) 0.0869 Uani ? ? C
C(29) 0.0824(3) 0.6558(3) -0.0908(2) 0.0906 Uani ? ? C
H(111) 0.3549(2) 0.4474(2) -0.0372(2) 0.101(3) Uiso calc N(11) H
H(112) 0.3642(2) 0.4004(2) -0.0914(2) 0.101(3) Uiso calc N(11) H
H(121) 0.4533(2) 0.4545(3) -0.0016(3) 0.101(3) Uiso calc C(12) H
H(122) 0.4975(2) 0.3970(3) 0.0019(3) 0.101(3) Uiso calc C(12) H
H(123) 0.4720(2) 0.4193(3) -0.0619(3) 0.101(3) Uiso calc C(12) H
H(131) 0.3863(3) 0.2817(2) -0.0349(3) 0.101(3) Uiso calc C(13) H
H(132) 0.4565(3) 0.2904(2) -0.0188(3) 0.101(3) Uiso calc C(13) H
H(133) 0.4310(3) 0.3127(2) -0.0826(3) 0.101(3) Uiso calc C(13) H
H(141) 0.3839(3) 0.4092(3) 0.0723(2) 0.101(3) Uiso calc C(14) H
H(142) 0.4143(3) 0.3435(3) 0.0780(2) 0.101(3) Uiso calc C(14) H
H(151) 0.3094(3) 0.3378(3) 0.1067(3) 0.101(3) Uiso calc C(15) H
H(152) 0.3203(3) 0.2998(3) 0.0462(3) 0.101(3) Uiso calc C(15) H
H(161) 0.2734(3) 0.4200(3) 0.0449(2) 0.101(3) Uiso calc C(16) H
H(162) 0.2314(3) 0.3618(3) 0.0343(2) 0.101(3) Uiso calc C(16) H
H(181) 0.2534(2) 0.4722(2) -0.0515(2) 0.101(3) Uiso calc C(18) H
H(182) 0.2601(2) 0.4384(2) -0.1150(2) 0.101(3) Uiso calc C(18) H
H(183) 0.2039(2) 0.4233(2) -0.0719(2) 0.101(3) Uiso calc C(18) H
H(191) 0.2987(3) 0.2892(2) -0.0558(3) 0.101(3) Uiso calc C(19) H
H(192) 0.2880(3) 0.3251(2) -0.1177(3) 0.101(3) Uiso calc C(19) H
H(193) 0.2318(3) 0.3100(2) -0.0745(3) 0.101(3) Uiso calc C(19) H
H(211) 0.0884(2) 0.7078(2) 0.0202(2) 0.101(3) Uiso calc N(21) H
H(212) 0.0494(2) 0.6468(2) 0.0165(2) 0.101(3) Uiso calc N(21) H
H(221) 0.0224(3) 0.6367(3) 0.1178(2) 0.101(3) Uiso calc C(22) H
H(222) 0.0484(3) 0.7040(3) 0.1255(2) 0.101(3) Uiso calc C(22) H
H(223) 0.0689(3) 0.6516(3) 0.1712(2) 0.101(3) Uiso calc C(22) H
H(231) 0.2033(3) 0.6735(3) 0.0785(2) 0.101(3) Uiso calc C(23) H
H(232) 0.1603(3) 0.7272(3) 0.1015(2) 0.101(3) Uiso calc C(23) H
H(233) 0.1808(3) 0.6748(3) 0.1471(2) 0.101(3) Uiso calc C(23) H
H(241) 0.1434(3) 0.5638(2) 0.1245(3) 0.101(3) Uiso calc C(24) H
H(242) 0.0874(3) 0.5536(2) 0.0798(3) 0.101(3) Uiso calc C(24) H
H(251) 0.2070(3) 0.5786(3) 0.0375(3) 0.101(3) Uiso calc C(25) H
H(252) 0.1772(3) 0.5125(3) 0.0347(3) 0.101(3) Uiso calc C(25) H
H(261) 0.1683(3) 0.5619(3) -0.0627(3) 0.101(3) Uiso calc C(26) H
H(262) 0.1025(3) 0.5515(3) -0.0341(3) 0.101(3) Uiso calc C(26) H
H(281) 0.2130(3) 0.6742(3) -0.0118(3) 0.101(3) Uiso calc C(28) H
H(282) 0.1745(3) 0.7260(3) -0.0448(3) 0.101(3) Uiso calc C(28) H
H(283) 0.2051(3) 0.6730(3) -0.0835(3) 0.101(3) Uiso calc C(28) H
H(291) 0.0458(3) 0.6311(3) -0.0860(2) 0.101(3) Uiso calc C(29) H
H(292) 0.0715(3) 0.6989(3) -0.0905(2) 0.101(3) Uiso calc C(29) H
H(293) 0.1020(3) 0.6458(3) -0.1293(2) 0.101(3) Uiso calc C(29) H

loop_
_atom_type_symbol
_atom_type_scat_source
S International_Tables_Vol_IV_Table_2.2B
N International_Tables_Vol_IV_Table_2.2B
C International_Tables_Vol_IV_Table_2.2B
H International_Tables_Vol_IV_Table_2.2B

loop_
_geom_angle_atom_site_label_1
_geom_angle_atom_site_label_2
_geom_angle_atom_site_label_3
_geom_angle_site_symmetry_1
_geom_angle
_geom_angle_publ_flag
N(1) C(1) S(1) . 179.2(5) yes
H(111) N(1) C(1) . 179.6(5) no
H(211) N(2) C(2) 15_454 166.6(7) no
N(2) C(2) S(2) . 177.0(7) yes
C(17) N(11) C(11) . 120.5(4) yes
H(111) N(11) C(11) . 106.7(2) no
H(111) N(11) C(17) . 106.7(2) no
H(112) N(11) C(11) . 106.7(2) no
H(112) N(11) C(17) . 106.6(2) no
H(112) N(11) H(111) . 109.47 no
C(12) C(11) N(11) . 105.0(4) yes
C(13) C(11) N(11) . 111.1(4) yes
C(13) C(11) C(12) . 109.2(5) yes
C(14) C(11) N(11) . 107.2(4) yes
C(14) C(11) C(12) . 111.6(4) yes
C(14) C(11) C(13) . 112.5(5) yes
H(121) C(12) C(11) . 109.5(3) no
H(122) C(12) C(11) . 109.8(3) no
H(122) C(12) H(121) . 109.48 no
H(123) C(12) C(11) . 109.1(3) no
H(123) C(12) H(121) . 109.48 no
H(123) C(12) H(122) . 109.48 no
H(131) C(13) C(11) . 108.8(3) no
H(132) C(13) C(11) . 110.1(3) no
H(132) C(13) H(131) . 109.48 no
H(133) C(13) C(11) . 109.5(3) no
H(133) C(13) H(131) . 109.48 no
H(133) C(13) H(132) . 109.48 no
C(15) C(14) C(11) . 114.3(5) yes
H(141) C(14) C(11) . 108.4(3) no
H(141) C(14) C(15) . 107.0(3) no
H(142) C(14) C(11) . 108.6(3) no
H(142) C(14) C(15) . 109.0(3) no
H(142) C(14) H(141) . 109.47 no
C(16) C(15) C(14) . 110.3(5) yes
H(151) C(15) C(14) . 111.2(3) no
H(151) C(15) C(16) . 110.9(3) no
H(152) C(15) C(14) . 107.7(3) no
H(152) C(15) C(16) . 107.2(3) no
H(152) C(15) H(151) . 109.47 no
C(17) C(16) C(15) . 113.2(5) yes
H(161) C(16) C(15) . 106.6(3) no
H(161) C(16) C(17) . 108.3(3) no
H(162) C(16) C(15) . 110.0(3) no
H(162) C(16) C(17) . 109.2(3) no
H(162) C(16) H(161) . 109.47 no
C(16) C(17) N(11) . 107.0(4) yes
C(18) C(17) N(11) . 104.7(4) yes
C(18) C(17) C(16) . 111.7(4) yes
C(19) C(17) N(11) . 110.9(4) yes
C(19) C(17) C(16) . 113.2(4) yes
C(19) C(17) C(18) . 109.1(4) yes
H(181) C(18) C(17) . 109.0(3) no
H(182) C(18) C(17) . 109.5(3) no
H(182) C(18) H(181) . 109.48 no
H(183) C(18) C(17) . 109.9(3) no
H(183) C(18) H(181) . 109.48 no
H(183) C(18) H(182) . 109.48 no
H(191) C(19) C(17) . 108.8(3) no
H(192) C(19) C(17) . 109.3(3) no
H(192) C(19) H(191) . 109.48 no
H(193) C(19) C(17) . 110.3(3) no
H(193) C(19) H(191) . 109.48 no
H(193) C(19) H(192) . 109.48 no
C(27) N(21) C(21) . 120.9(4) yes
H(211) N(21) C(21) . 106.8(2) no
H(211) N(21) C(27) . 106.9(2) no
H(212) N(21) C(21) . 106.2(2) no
H(212) N(21) C(27) . 106.2(3) no
H(212) N(21) H(211) . 109.47 no
C(22) C(21) N(21) . 105.4(4) yes
C(23) C(21) N(21) . 110.3(4) yes
C(23) C(21) C(22) . 109.2(4) yes
C(24) C(21) N(21) . 107.5(4) yes
C(24) C(21) C(22) . 111.6(4) yes
C(24) C(21) C(23) . 112.5(4) yes
H(221) C(22) C(21) . 109.4(3) no
H(222) C(22) C(21) . 109.1(3) no
H(222) C(22) H(221) . 109.48 no
H(223) C(22) C(21) . 109.9(3) no
H(223) C(22) H(221) . 109.48 no
H(223) C(22) H(222) . 109.48 no
H(231) C(23) C(21) . 108.6(3) no
H(232) C(23) C(21) . 109.8(3) no
H(232) C(23) H(231) . 109.48 no
H(233) C(23) C(21) . 110.1(3) no
H(233) C(23) H(231) . 109.48 no
H(233) C(23) H(232) . 109.48 no
C(25) C(24) C(21) . 112.9(5) yes
H(241) C(24) C(21) . 108.9(3) no
H(241) C(24) C(25) . 109.9(3) no
H(242) C(24) C(21) . 108.7(3) no
H(242) C(24) C(25) . 106.9(3) no
H(242) C(24) H(241) . 109.47 no
C(26) C(25) C(24) . 110.6(5) yes
H(251) C(25) C(24) . 107.8(3) no
H(251) C(25) C(26) . 107.8(4) no
H(252) C(25) C(24) . 110.4(3) no
H(252) C(25) C(26) . 110.7(3) no
H(252) C(25) H(251) . 109.47 no
C(27) C(26) C(25) . 113.6(5) yes
H(261) C(26) C(25) . 109.6(3) no
H(261) C(26) C(27) . 108.6(3) no
H(262) C(26) C(25) . 107.0(4) no
H(262) C(26) C(27) . 108.5(3) no
H(262) C(26) H(261) . 109.47 no
C(26) C(27) N(21) . 107.7(4) yes
C(28) C(27) N(21) . 110.9(4) yes
C(28) C(27) C(26) . 113.4(5) yes
C(29) C(27) N(21) . 104.5(4) yes
C(29) C(27) C(26) . 111.4(5) yes
C(29) C(27) C(28) . 108.6(4) yes
H(281) C(28) C(27) . 108.1(3) no
H(282) C(28) C(27) . 110.1(3) no
H(282) C(28) H(281) . 109.48 no
H(283) C(28) C(27) . 110.2(3) no
H(283) C(28) H(281) . 109.48 no
H(283) C(28) H(282) . 109.48 no
H(291) C(29) C(27) . 109.3(3) no
H(292) C(29) C(27) . 108.7(3) no
H(292) C(29) H(291) . 109.48 no
H(293) C(29) C(27) . 110.4(3) no
H(293) C(29) H(291) . 109.48 no
H(293) C(29) H(292) . 109.48 no

loop_
_geom_bond_atom_site_label_1
_geom_bond_atom_site_label_2
_geom_bond_site_symmetry_1
_geom_bond_site_symmetry_2
_geom_bond_distance
_geom_bond_publ_flag
S(1) C(1) . . 1.632(6) yes
C(1) N(1) . . 1.153(6) yes
S(2) C(2) . . 1.638(6) yes
C(2) N(2) . . 1.096(6) yes
N(11) C(11) . . 1.533(6) yes
N(11) C(17) . . 1.541(6) yes
N(11) H(111) . . 0.95 no
N(11) H(112) . . 0.95 no
C(11) C(12) . . 1.514(7) yes
C(11) C(13) . . 1.527(6) yes
C(11) C(14) . . 1.521(7) yes
C(12) H(121) . . 0.95 no
C(12) H(122) . . 0.95 no
C(12) H(123) . . 0.95 no
C(13) H(131) . . 0.95 no
C(13) H(132) . . 0.95 no
C(13) H(133) . . 0.95 no
C(14) C(15) . . 1.518(7) yes
C(14) H(141) . . 0.95 no
C(14) H(142) . . 0.95 no
C(15) C(16) . . 1.525(7) yes
C(15) H(151) . . 0.95 no
C(15) H(152) . . 0.95 no
C(16) C(17) . . 1.531(6) yes
C(16) H(161) . . 0.95 no
C(16) H(162) . . 0.95 no
C(17) C(18) . . 1.525(6) yes
C(17) C(19) . . 1.528(6) yes
C(18) H(181) . . 0.95 no
C(18) H(182) . . 0.95 no
C(18) H(183) . . 0.95 no
C(19) H(191) . . 0.95 no
C(19) H(192) . . 0.95 no
C(19) H(193) . . 0.95 no
N(21) C(21) . . 1.532(5) yes
N(21) C(27) . . 1.530(6) yes
N(21) H(211) . . 0.95 no
N(21) H(212) . . 0.95 no
C(21) C(22) . . 1.520(6) yes
C(21) C(23) . . 1.535(6) yes
C(21) C(24) . . 1.515(7) yes
C(22) H(221) . . 0.95 no
C(22) H(222) . . 0.95 no
C(22) H(223) . . 0.95 no
C(23) H(231) . . 0.95 no
C(23) H(232) . . 0.95 no
C(23) H(233) . . 0.95 no
C(24) C(25) . . 1.522(7) yes
C(24) H(241) . . 0.95 no
C(24) H(242) . . 0.95 no
C(25) C(26) . . 1.534(7) yes
C(25) H(251) . . 0.95 no
C(25) H(252) . . 0.95 no
C(26) C(27) . . 1.513(7) yes
C(26) H(261) . . 0.95 no
C(26) H(262) . . 0.95 no
C(27) C(28) . . 1.523(7) yes
C(27) C(29) . . 1.527(7) yes
C(28) H(281) . . 0.95 no
C(28) H(282) . . 0.95 no
C(28) H(283) . . 0.95 no
C(29) H(291) . . 0.95 no
C(29) H(292) . . 0.95 no
C(29) H(293) . . 0.95 no

loop_
_geom_contact_atom_site_label_1
_geom_contact_atom_site_label_2
_geom_contact_distance
_geom_contact_site_symmetry_2
_geom_contact_publ_flag
N(1) H(111) 1.929 . yes
S(1) H(112) 2.413 3 yes
N(2) H(211) 1.909 15_454 yes
S(2) H(212) 2.647 8_554 yes
